data_7054804
loop_
_publ_author_name
'Klementyeva, Svetlana V.'
'Arleth, Nicholas'
'Meyer, Karsten'
'Konchenko, Sergey N.'
'Roesky, Peter W.'

_publ_section_title
;
 Dithionite and sulfinate complexes from the reaction of SO2with
 decamethylsamarocene
;
_journal_issue 10
_journal_name_full 'New J. Chem.'
_journal_page_first 7589
_journal_paper_doi 10.1039/C5NJ00318K
_journal_volume 39
_journal_year 2015
_chemical_formula_moiety 'C60 H90 O4 S2 Sm2'
_chemical_formula_sum 'C60 H90 O4 S2 Sm2'
_chemical_formula_weight 1240.13
_chemical_name_systematic
;
 ?
;
_space_group_crystal_system triclinic
_space_group_IT_number 2
_space_group_name_Hall '-P 1'
_space_group_name_H-M_alt 'P -1'
_symmetry_space_group_name_Hall '-P 1'
_symmetry_space_group_name_H-M 'P -1'
_atom_sites_solution_hydrogens geom
_audit_creation_date 2015-01-13
_audit_creation_method
;
Olex2 1.2
(compiled 2015.01.12 svn.r3133 for OlexSys, GUI svn.r4987)
;
_audit_update_record
;
2015-02-05 deposited with the CCDC.
2015-03-31 downloaded from the CCDC.
;
_cell_angle_alpha 71.518(4)
_cell_angle_beta 69.935(4)
_cell_angle_gamma 87.015(4)
_cell_formula_units_Z 1
_cell_length_a 10.5471(5)
_cell_length_b 11.2905(6)
_cell_length_c 13.1499(6)
_cell_measurement_temperature 100(2)
_cell_volume 1392.18(13)
_computing_cell_refinement 'STOE X-AREA, PLATON (A.L.Spek, 2005)'
_computing_data_collection 'STOE X-AREA'
_computing_data_reduction 'STOE X-RED & LANA, PLATON (A.L.Spek, 2005)'
_computing_molecular_graphics 'Olex2 (Dolomanov et al., 2009)'
_computing_publication_material 'Olex2 (Dolomanov et al., 2009)'
_computing_structure_refinement 'ShelXL-2013 (Sheldrick, 2013)'
_computing_structure_solution 'SHELXS-2013 (Sheldrick, 2013)'
_diffrn_ambient_temperature 100.0
_diffrn_detector 'Dectris 100K Pilatus'
_diffrn_detector_area_resol_mean 5.81
_diffrn_measured_fraction_theta_full 0.995
_diffrn_measured_fraction_theta_max 0.988
_diffrn_measurement_device_type 'STOE STADI VARI'
_diffrn_measurement_method 'area detector'
_diffrn_radiation_type MoK\a
_diffrn_radiation_wavelength 0.71073
_diffrn_reflns_av_R_equivalents 0.0280
_diffrn_reflns_av_unetI/netI 0.0345
_diffrn_reflns_laue_measured_fraction_full 0.995
_diffrn_reflns_laue_measured_fraction_max 0.988
_diffrn_reflns_limit_h_max 12
_diffrn_reflns_limit_h_min -13
_diffrn_reflns_limit_k_max 13
_diffrn_reflns_limit_k_min -13
_diffrn_reflns_limit_l_max 16
_diffrn_reflns_limit_l_min -15
_diffrn_reflns_number 11703
_diffrn_reflns_point_group_measured_fraction_full 0.995
_diffrn_reflns_point_group_measured_fraction_max 0.988
_diffrn_reflns_theta_full 26.000
_diffrn_reflns_theta_max 26.075
_diffrn_reflns_theta_min 1.739
_diffrn_source 'Mo LFF Sealed Tube'
_diffrn_source_type 'Xenocs Genix3D Microfocus'
_exptl_absorpt_coefficient_mu 2.21
_exptl_absorpt_correction_T_max 0.7539
_exptl_absorpt_correction_T_min 0.5335
_exptl_absorpt_correction_type integration
_exptl_absorpt_process_details 'STOE X-Red, X-Shape & LANA'
_exptl_crystal_colour orange
_exptl_crystal_colour_primary orange
_exptl_crystal_density_diffrn 1.479
_exptl_crystal_description prism
_exptl_crystal_F_000 638
_exptl_crystal_size_max 0.217
_exptl_crystal_size_mid 0.204
_exptl_crystal_size_min 0.197
_refine_diff_density_max 2.153
_refine_diff_density_min -0.685
_refine_diff_density_rms 0.103
_refine_ls_extinction_method none
_refine_ls_goodness_of_fit_ref 0.986
_refine_ls_hydrogen_treatment constr
_refine_ls_matrix_type full
_refine_ls_number_parameters 322
_refine_ls_number_reflns 5444
_refine_ls_number_restraints 0
_refine_ls_restrained_S_all 0.986
_refine_ls_R_factor_all 0.0278
_refine_ls_R_factor_gt 0.0242
_refine_ls_shift/su_max 0.002
_refine_ls_shift/su_mean 0.000
_refine_ls_structure_factor_coef Fsqd
_refine_ls_weighting_details 'w=1/[\s^2^(Fo^2^)+(0.0378P)^2^] where P=(Fo^2^+2Fc^2^)/3'
_refine_ls_weighting_scheme calc
_refine_ls_wR_factor_gt 0.0571
_refine_ls_wR_factor_ref 0.0579
_reflns_Friedel_coverage 0.000
_reflns_number_gt 4915
_reflns_number_total 5444
_reflns_threshold_expression 'I > 2\s(I)'
_cod_data_source_file c5nj00318k2.cif
_cod_data_source_block 1
_cod_depositor_comments 'Adding full bibliography for 7054804--7054807.cif.'
_cod_database_code 7054804
_shelxl_version_number 2014-3
_shelx_space_group_comment
;
The symmetry employed for this shelxl refinement is uniquely defined
by the following loop, which should always be used as a source of
symmetry information in preference to the above space-group names.
They are only intended as comments.
;
_olex2_refinement_description
;
1. Fixed Uiso
 At 1.5 times of:
  All C(H,H,H) groups
2.a Idealised Me refined as rotating group:
 C6(H6A,H6B,H6C), C7(H7A,H7B,H7C), C8(H8A,H8B,H8C), C9(H9A,H9B,H9C), C10(H10A,
 H10B,H10C), C16(H16A,H16B,H16C), C17(H17A,H17B,H17C), C18(H18A,H18B,H18C),
 C19(H19A,H19B,H19C), C20(H20A,H20B,H20C), C26(H26A,H26B,H26C), C27(H27A,H27B,
 H27C), C28(H28A,H28B,H28C), C29(H29A,H29B,H29C), C30(H30A,H30B,H30C)
;
_olex2_submission_special_instructions 'No special instructions were received'

loop_
_space_group_symop_operation_xyz
'x, y, z'
'-x, -y, -z'

loop_
_atom_site_label
_atom_site_type_symbol
_atom_site_fract_x
_atom_site_fract_y
_atom_site_fract_z
_atom_site_U_iso_or_equiv
_atom_site_adp_type
_atom_site_occupancy
_atom_site_site_symmetry_order
_atom_site_calc_flag
_atom_site_refinement_flags_posn
Sm1 Sm 0.61213(2) 0.62524(2) 0.25434(2) 0.01434(5) Uani 1 1 d .
S1 S 0.35381(6) 0.65426(6) 0.51441(5) 0.01550(13) Uani 1 1 d .
O1 O 0.41053(18) 0.62111(18) 0.40379(16) 0.0186(4) Uani 1 1 d .
O2 O 0.31625(19) 0.53143(18) 0.61311(16) 0.0192(4) Uani 1 1 d .
C1 C 0.6098(3) 0.6215(3) 0.0463(2) 0.0187(5) Uani 1 1 d .
C2 C 0.4717(3) 0.6071(3) 0.1168(2) 0.0196(5) Uani 1 1 d .
C3 C 0.4491(3) 0.4883(3) 0.2019(2) 0.0192(5) Uani 1 1 d .
C4 C 0.5729(3) 0.4297(3) 0.1852(2) 0.0196(5) Uani 1 1 d .
C5 C 0.6729(3) 0.5122(3) 0.0885(2) 0.0198(5) Uani 1 1 d .
C6 C 0.6649(3) 0.7216(3) -0.0686(2) 0.0253(6) Uani 1 1 d .
H6A H 0.6468 0.8042 -0.0590 0.038 Uiso 1 1 calc GR
H6B H 0.6211 0.7099 -0.1197 0.038 Uiso 1 1 calc GR
H6C H 0.7628 0.7158 -0.1015 0.038 Uiso 1 1 calc GR
C7 C 0.3664(3) 0.6936(3) 0.0898(3) 0.0256(6) Uani 1 1 d .
H7A H 0.2819 0.6721 0.1554 0.038 Uiso 1 1 calc GR
H7B H 0.3510 0.6852 0.0230 0.038 Uiso 1 1 calc GR
H7C H 0.3977 0.7801 0.0734 0.038 Uiso 1 1 calc GR
C8 C 0.3125(3) 0.4321(3) 0.2861(3) 0.0245(6) Uani 1 1 d .
H8A H 0.3168 0.3416 0.3184 0.037 Uiso 1 1 calc GR
H8B H 0.2459 0.4486 0.2473 0.037 Uiso 1 1 calc GR
H8C H 0.2857 0.4696 0.3476 0.037 Uiso 1 1 calc GR
C9 C 0.5918(3) 0.2966(3) 0.2480(3) 0.0249(6) Uani 1 1 d .
H9A H 0.6846 0.2898 0.2486 0.037 Uiso 1 1 calc GR
H9B H 0.5750 0.2408 0.2094 0.037 Uiso 1 1 calc GR
H9C H 0.5281 0.2727 0.3267 0.037 Uiso 1 1 calc GR
C10 C 0.8153(3) 0.4830(3) 0.0324(3) 0.0249(6) Uani 1 1 d .
H10A H 0.8784 0.5352 0.0426 0.037 Uiso 1 1 calc GR
H10B H 0.8333 0.5002 -0.0493 0.037 Uiso 1 1 calc GR
H10C H 0.8272 0.3945 0.0673 0.037 Uiso 1 1 calc GR
C11 C 0.8153(3) 0.8137(3) 0.1159(2) 0.0215(6) Uani 1 1 d .
C12 C 0.8492(3) 0.7484(3) 0.2133(2) 0.0206(6) Uani 1 1 d .
C13 C 0.7547(3) 0.7729(2) 0.3090(2) 0.0192(5) Uani 1 1 d .
C14 C 0.6622(3) 0.8545(2) 0.2713(2) 0.0192(5) Uani 1 1 d .
C15 C 0.6974(3) 0.8782(3) 0.1522(2) 0.0212(6) Uani 1 1 d .
C16 C 0.9079(3) 0.8325(3) -0.0049(3) 0.0301(7) Uani 1 1 d .
H16A H 0.9295 0.7509 -0.0158 0.045 Uiso 1 1 calc GR
H16B H 0.9914 0.8794 -0.0196 0.045 Uiso 1 1 calc GR
H16C H 0.8629 0.8795 -0.0581 0.045 Uiso 1 1 calc GR
C17 C 0.9787(3) 0.6827(3) 0.2089(3) 0.0277(6) Uani 1 1 d .
H17A H 0.9728 0.6317 0.2863 0.042 Uiso 1 1 calc GR
H17B H 1.0551 0.7451 0.1765 0.042 Uiso 1 1 calc GR
H17C H 0.9921 0.6288 0.1610 0.042 Uiso 1 1 calc GR
C18 C 0.7551(3) 0.7241(3) 0.4293(3) 0.0258(6) Uani 1 1 d .
H18A H 0.6689 0.7395 0.4817 0.039 Uiso 1 1 calc GR
H18B H 0.8295 0.7671 0.4351 0.039 Uiso 1 1 calc GR
H18C H 0.7672 0.6340 0.4495 0.039 Uiso 1 1 calc GR
C19 C 0.5611(3) 0.9251(3) 0.3388(3) 0.0249(6) Uani 1 1 d .
H19A H 0.4812 0.9356 0.3156 0.037 Uiso 1 1 calc GR
H19B H 0.6020 1.0074 0.3243 0.037 Uiso 1 1 calc GR
H19C H 0.5342 0.8780 0.4205 0.037 Uiso 1 1 calc GR
C20 C 0.6356(3) 0.9734(3) 0.0766(3) 0.0303(7) Uani 1 1 d .
H20A H 0.6905 0.9867 -0.0037 0.045 Uiso 1 1 calc GR
H20B H 0.6323 1.0526 0.0930 0.045 Uiso 1 1 calc GR
H20C H 0.5437 0.9429 0.0911 0.045 Uiso 1 1 calc GR
C21 C 0.1837(3) 0.7140(3) 0.5117(2) 0.0177(5) Uani 1 1 d .
C22 C 0.2162(3) 0.8375(3) 0.4170(2) 0.0179(5) Uani 1 1 d .
C23 C 0.1926(3) 0.9305(3) 0.4634(2) 0.0186(5) Uani 1 1 d .
C24 C 0.1364(3) 0.8765(3) 0.5895(2) 0.0192(5) Uani 1 1 d .
C25 C 0.1258(3) 0.7507(3) 0.6188(2) 0.0181(5) Uani 1 1 d .
C26 C 0.0998(3) 0.6165(3) 0.5006(3) 0.0224(6) Uani 1 1 d .
H26A H 0.1444 0.6024 0.4270 0.034 Uiso 1 1 calc GR
H26B H 0.0097 0.6463 0.5048 0.034 Uiso 1 1 calc GR
H26C H 0.0911 0.5380 0.5627 0.034 Uiso 1 1 calc GR
C27 C 0.2596(3) 0.8494(3) 0.2930(2) 0.0235(6) Uani 1 1 d .
H27A H 0.3420 0.8050 0.2722 0.035 Uiso 1 1 calc GR
H27B H 0.2775 0.9380 0.2470 0.035 Uiso 1 1 calc GR
H27C H 0.1876 0.8130 0.2787 0.035 Uiso 1 1 calc GR
C28 C 0.2170(3) 1.0684(3) 0.4032(3) 0.0253(6) Uani 1 1 d .
H28A H 0.2881 1.1011 0.4212 0.038 Uiso 1 1 calc GR
H28B H 0.1334 1.1098 0.4285 0.038 Uiso 1 1 calc GR
H28C H 0.2455 1.0846 0.3206 0.038 Uiso 1 1 calc GR
C29 C 0.0923(3) 0.9550(3) 0.6666(3) 0.0251(6) Uani 1 1 d .
H29A H 0.0511 0.9007 0.7457 0.038 Uiso 1 1 calc GR
H29B H 0.0260 1.0121 0.6448 0.038 Uiso 1 1 calc GR
H29C H 0.1708 1.0035 0.6598 0.038 Uiso 1 1 calc GR
C30 C 0.0591(3) 0.6584(3) 0.7341(2) 0.0240(6) Uani 1 1 d .
H30A H -0.0222 0.6188 0.7354 0.036 Uiso 1 1 calc GR
H30B H 0.0337 0.7015 0.7916 0.036 Uiso 1 1 calc GR
H30C H 0.1218 0.5943 0.7512 0.036 Uiso 1 1 calc GR

loop_
_atom_site_aniso_label
_atom_site_aniso_U_11
_atom_site_aniso_U_22
_atom_site_aniso_U_33
_atom_site_aniso_U_23
_atom_site_aniso_U_13
_atom_site_aniso_U_12
Sm1 0.01524(7) 0.01770(8) 0.01259(7) -0.00676(5) -0.00640(5) 0.00329(5)
S1 0.0149(3) 0.0190(3) 0.0154(3) -0.0077(2) -0.0070(2) 0.0038(2)
O1 0.0165(9) 0.0242(10) 0.0172(9) -0.0093(8) -0.0064(8) 0.0064(7)
O2 0.0202(9) 0.0212(10) 0.0175(9) -0.0068(8) -0.0083(8) 0.0053(7)
C1 0.0204(13) 0.0253(14) 0.0136(12) -0.0088(11) -0.0074(11) 0.0027(11)
C2 0.0220(13) 0.0259(14) 0.0175(13) -0.0122(11) -0.0103(11) 0.0033(11)
C3 0.0204(13) 0.0249(14) 0.0175(13) -0.0117(11) -0.0083(11) 0.0010(11)
C4 0.0235(13) 0.0228(14) 0.0185(13) -0.0113(11) -0.0104(11) 0.0023(11)
C5 0.0208(13) 0.0252(14) 0.0195(13) -0.0133(11) -0.0091(11) 0.0051(11)
C6 0.0304(15) 0.0292(15) 0.0169(14) -0.0071(12) -0.0093(12) 0.0024(12)
C7 0.0266(14) 0.0337(16) 0.0239(15) -0.0138(12) -0.0147(12) 0.0107(12)
C8 0.0208(13) 0.0342(16) 0.0205(14) -0.0104(12) -0.0073(11) -0.0024(12)
C9 0.0322(15) 0.0235(14) 0.0243(15) -0.0095(12) -0.0147(13) 0.0030(12)
C10 0.0227(14) 0.0321(16) 0.0217(14) -0.0131(12) -0.0066(12) 0.0083(12)
C11 0.0203(13) 0.0226(14) 0.0205(14) -0.0060(11) -0.0060(11) -0.0023(11)
C12 0.0180(12) 0.0215(13) 0.0242(14) -0.0086(11) -0.0083(11) 0.0001(10)
C13 0.0229(13) 0.0170(12) 0.0222(14) -0.0086(11) -0.0111(11) 0.0010(10)
C14 0.0192(12) 0.0163(12) 0.0246(14) -0.0089(11) -0.0085(11) 0.0016(10)
C15 0.0240(13) 0.0183(13) 0.0218(14) -0.0043(11) -0.0101(11) -0.0023(11)
C16 0.0297(15) 0.0356(17) 0.0213(15) -0.0073(13) -0.0048(13) -0.0050(13)
C17 0.0221(14) 0.0276(15) 0.0374(17) -0.0134(13) -0.0125(13) 0.0038(12)
C18 0.0338(16) 0.0252(15) 0.0247(15) -0.0107(12) -0.0154(13) 0.0030(12)
C19 0.0243(14) 0.0212(14) 0.0314(16) -0.0127(12) -0.0083(12) 0.0026(11)
C20 0.0355(17) 0.0283(16) 0.0276(16) -0.0039(13) -0.0169(14) 0.0070(13)
C21 0.0161(12) 0.0210(13) 0.0192(13) -0.0087(11) -0.0083(10) 0.0046(10)
C22 0.0150(12) 0.0222(13) 0.0190(13) -0.0074(11) -0.0086(10) 0.0053(10)
C23 0.0156(12) 0.0224(14) 0.0195(13) -0.0080(11) -0.0074(11) 0.0049(10)
C24 0.0151(12) 0.0267(14) 0.0187(13) -0.0108(11) -0.0068(10) 0.0050(10)
C25 0.0137(12) 0.0247(14) 0.0179(13) -0.0092(11) -0.0063(10) 0.0049(10)
C26 0.0203(13) 0.0247(14) 0.0294(15) -0.0137(12) -0.0131(12) 0.0054(11)
C27 0.0277(14) 0.0286(15) 0.0191(14) -0.0107(12) -0.0123(12) 0.0084(12)
C28 0.0285(15) 0.0222(14) 0.0244(15) -0.0077(12) -0.0082(12) 0.0037(12)
C29 0.0259(14) 0.0269(15) 0.0235(15) -0.0134(12) -0.0054(12) 0.0042(12)
C30 0.0213(13) 0.0280(15) 0.0202(14) -0.0071(12) -0.0049(11) 0.0025(11)

loop_
_atom_type_symbol
_atom_type_description
_atom_type_scat_dispersion_real
_atom_type_scat_dispersion_imag
_atom_type_scat_source
C C 0.0033 0.0016 'International Tables Vol C Tables 4.2.6.8 and 6.1.1.4'
H H 0.0000 0.0000 'International Tables Vol C Tables 4.2.6.8 and 6.1.1.4'
O O 0.0106 0.0060 'International Tables Vol C Tables 4.2.6.8 and 6.1.1.4'
S S 0.1246 0.1234 'International Tables Vol C Tables 4.2.6.8 and 6.1.1.4'
Sm Sm -0.1638 3.4418 'International Tables Vol C Tables 4.2.6.8 and 6.1.1.4'

loop_
_geom_angle_atom_site_label_1
_geom_angle_atom_site_label_2
_geom_angle_atom_site_label_3
_geom_angle
_geom_angle_site_symmetry_1
_geom_angle_site_symmetry_3
O1 Sm1 O2 87.85(7) . 2_666
O1 Sm1 C1 121.03(7) . .
O1 Sm1 C2 91.32(7) . .
O1 Sm1 C3 81.63(7) . .
O1 Sm1 C4 103.89(8) . .
O1 Sm1 C5 130.79(7) . .
O1 Sm1 C11 131.80(8) . .
O1 Sm1 C12 124.90(8) . .
O1 Sm1 C13 94.84(8) . .
O1 Sm1 C14 83.69(8) . .
O1 Sm1 C15 104.37(8) . .
O2 Sm1 C1 127.16(8) 2_666 .
O2 Sm1 C2 130.67(8) 2_666 .
O2 Sm1 C3 101.95(7) 2_666 .
O2 Sm1 C4 83.17(7) 2_666 .
O2 Sm1 C5 97.42(8) 2_666 .
O2 Sm1 C11 111.68(7) 2_666 .
O2 Sm1 C12 83.39(7) 2_666 .
O2 Sm1 C13 81.23(7) 2_666 .
O2 Sm1 C14 108.45(7) 2_666 .
O2 Sm1 C15 129.33(7) 2_666 .
C1 Sm1 C2 29.79(8) . .
C1 Sm1 C11 82.44(8) . .
C1 Sm1 C14 117.24(8) . .
C1 Sm1 C15 88.27(8) . .
C2 Sm1 C11 105.16(8) . .
C2 Sm1 C14 120.47(8) . .
C2 Sm1 C15 98.55(8) . .
C3 Sm1 C1 49.14(8) . .
C3 Sm1 C2 29.78(8) . .
C3 Sm1 C11 131.48(8) . .
C3 Sm1 C14 145.56(8) . .
C3 Sm1 C15 128.20(8) . .
C4 Sm1 C1 49.37(8) . .
C4 Sm1 C2 49.30(8) . .
C4 Sm1 C3 29.81(9) . .
C4 Sm1 C5 30.12(8) . .
C4 Sm1 C11 121.35(9) . .
C4 Sm1 C14 166.58(8) . .
C4 Sm1 C15 137.12(8) . .
C5 Sm1 C1 29.84(9) . .
C5 Sm1 C2 49.30(8) . .
C5 Sm1 C3 49.33(8) . .
C5 Sm1 C11 91.38(9) . .
C5 Sm1 C14 138.04(9) . .
C5 Sm1 C15 109.12(9) . .
C11 Sm1 C15 29.53(9) . .
C12 Sm1 C1 106.93(8) . .
C12 Sm1 C2 133.56(8) . .
C12 Sm1 C3 153.34(9) . .
C12 Sm1 C4 128.57(9) . .
C12 Sm1 C5 104.30(8) . .
C12 Sm1 C11 29.68(8) . .
C12 Sm1 C14 49.15(8) . .
C12 Sm1 C15 49.06(8) . .
C13 Sm1 C1 131.59(8) . .
C13 Sm1 C2 147.78(8) . .
C13 Sm1 C3 175.10(9) . .
C13 Sm1 C4 155.08(9) . .
C13 Sm1 C5 134.37(8) . .
C13 Sm1 C11 49.23(8) . .
C13 Sm1 C12 30.07(9) . .
C13 Sm1 C14 29.93(8) . .
C13 Sm1 C15 49.30(8) . .
C14 Sm1 C11 48.76(9) . .
C14 Sm1 C15 29.59(9) . .
O1 S1 C21 102.71(11) . .
O2 S1 O1 107.24(11) . .
O2 S1 C21 103.15(11) . .
S1 O1 Sm1 142.05(11) . .
S1 O2 Sm1 146.70(11) . 2_666
C2 C1 Sm1 75.13(15) . .
C2 C1 C6 123.2(3) . .
C5 C1 Sm1 74.43(15) . .
C5 C1 C2 108.1(2) . .
C5 C1 C6 127.1(3) . .
C6 C1 Sm1 128.15(18) . .
C1 C2 Sm1 75.08(15) . .
C1 C2 C7 124.2(3) . .
C3 C2 Sm1 74.99(14) . .
C3 C2 C1 107.9(2) . .
C3 C2 C7 126.9(3) . .
C7 C2 Sm1 124.69(19) . .
C2 C3 Sm1 75.24(14) . .
C2 C3 C8 124.4(3) . .
C4 C3 Sm1 74.40(14) . .
C4 C3 C2 108.2(2) . .
C4 C3 C8 127.1(3) . .
C8 C3 Sm1 121.25(18) . .
C3 C4 Sm1 75.79(15) . .
C3 C4 C5 107.9(2) . .
C3 C4 C9 125.9(3) . .
C5 C4 Sm1 75.07(15) . .
C5 C4 C9 125.7(3) . .
C9 C4 Sm1 121.73(17) . .
C1 C5 Sm1 75.74(16) . .
C1 C5 C4 107.9(2) . .
C1 C5 C10 125.6(3) . .
C4 C5 Sm1 74.80(16) . .
C4 C5 C10 126.2(3) . .
C10 C5 Sm1 121.03(18) . .
C1 C6 H6A 109.5 . .
C1 C6 H6B 109.5 . .
C1 C6 H6C 109.5 . .
H6A C6 H6B 109.5 . .
H6A C6 H6C 109.5 . .
H6B C6 H6C 109.5 . .
C2 C7 H7A 109.5 . .
C2 C7 H7B 109.5 . .
C2 C7 H7C 109.5 . .
H7A C7 H7B 109.5 . .
H7A C7 H7C 109.5 . .
H7B C7 H7C 109.5 . .
C3 C8 H8A 109.5 . .
C3 C8 H8B 109.5 . .
C3 C8 H8C 109.5 . .
H8A C8 H8B 109.5 . .
H8A C8 H8C 109.5 . .
H8B C8 H8C 109.5 . .
C4 C9 H9A 109.5 . .
C4 C9 H9B 109.5 . .
C4 C9 H9C 109.5 . .
H9A C9 H9B 109.5 . .
H9A C9 H9C 109.5 . .
H9B C9 H9C 109.5 . .
C5 C10 H10A 109.5 . .
C5 C10 H10B 109.5 . .
C5 C10 H10C 109.5 . .
H10A C10 H10B 109.5 . .
H10A C10 H10C 109.5 . .
H10B C10 H10C 109.5 . .
C12 C11 Sm1 72.76(15) . .
C12 C11 C15 107.8(3) . .
C12 C11 C16 123.8(3) . .
C15 C11 Sm1 75.26(15) . .
C15 C11 C16 127.1(3) . .
C16 C11 Sm1 128.18(19) . .
C11 C12 Sm1 77.57(15) . .
C11 C12 C17 124.2(3) . .
C13 C12 Sm1 74.11(15) . .
C13 C12 C11 108.4(3) . .
C13 C12 C17 126.6(3) . .
C17 C12 Sm1 122.53(18) . .
C12 C13 Sm1 75.82(15) . .
C12 C13 C14 108.0(2) . .
C12 C13 C18 126.0(3) . .
C14 C13 Sm1 77.19(15) . .
C14 C13 C18 126.0(3) . .
C18 C13 Sm1 114.90(17) . .
C13 C14 Sm1 72.88(15) . .
C13 C14 C15 108.2(3) . .
C13 C14 C19 126.4(3) . .
C15 C14 Sm1 76.34(15) . .
C15 C14 C19 124.4(3) . .
C19 C14 Sm1 125.89(17) . .
C11 C15 Sm1 75.20(15) . .
C11 C15 C20 126.6(3) . .
C14 C15 Sm1 74.07(15) . .
C14 C15 C11 107.6(2) . .
C14 C15 C20 124.9(3) . .
C20 C15 Sm1 125.00(19) . .
C11 C16 H16A 109.5 . .
C11 C16 H16B 109.5 . .
C11 C16 H16C 109.5 . .
H16A C16 H16B 109.5 . .
H16A C16 H16C 109.5 . .
H16B C16 H16C 109.5 . .
C12 C17 H17A 109.5 . .
C12 C17 H17B 109.5 . .
C12 C17 H17C 109.5 . .
H17A C17 H17B 109.5 . .
H17A C17 H17C 109.5 . .
H17B C17 H17C 109.5 . .
C13 C18 H18A 109.5 . .
C13 C18 H18B 109.5 . .
C13 C18 H18C 109.5 . .
H18A C18 H18B 109.5 . .
H18A C18 H18C 109.5 . .
H18B C18 H18C 109.5 . .
C14 C19 H19A 109.5 . .
C14 C19 H19B 109.5 . .
C14 C19 H19C 109.5 . .
H19A C19 H19B 109.5 . .
H19A C19 H19C 109.5 . .
H19B C19 H19C 109.5 . .
C15 C20 H20A 109.5 . .
C15 C20 H20B 109.5 . .
C15 C20 H20C 109.5 . .
H20A C20 H20B 109.5 . .
H20A C20 H20C 109.5 . .
H20B C20 H20C 109.5 . .
C22 C21 S1 104.92(17) . .
C22 C21 C25 103.7(2) . .
C22 C21 C26 116.2(2) . .
C25 C21 S1 104.21(17) . .
C25 C21 C26 116.2(2) . .
C26 C21 S1 110.44(19) . .
C23 C22 C21 108.8(2) . .
C23 C22 C27 127.5(3) . .
C27 C22 C21 123.6(2) . .
C22 C23 C24 109.4(2) . .
C22 C23 C28 128.1(3) . .
C24 C23 C28 122.5(3) . .
C23 C24 C29 122.9(3) . .
C25 C24 C23 109.1(2) . .
C25 C24 C29 127.8(3) . .
C24 C25 C21 108.7(2) . .
C24 C25 C30 128.0(3) . .
C30 C25 C21 123.1(2) . .
C21 C26 H26A 109.5 . .
C21 C26 H26B 109.5 . .
C21 C26 H26C 109.5 . .
H26A C26 H26B 109.5 . .
H26A C26 H26C 109.5 . .
H26B C26 H26C 109.5 . .
C22 C27 H27A 109.5 . .
C22 C27 H27B 109.5 . .
C22 C27 H27C 109.5 . .
H27A C27 H27B 109.5 . .
H27A C27 H27C 109.5 . .
H27B C27 H27C 109.5 . .
C23 C28 H28A 109.5 . .
C23 C28 H28B 109.5 . .
C23 C28 H28C 109.5 . .
H28A C28 H28B 109.5 . .
H28A C28 H28C 109.5 . .
H28B C28 H28C 109.5 . .
C24 C29 H29A 109.5 . .
C24 C29 H29B 109.5 . .
C24 C29 H29C 109.5 . .
H29A C29 H29B 109.5 . .
H29A C29 H29C 109.5 . .
H29B C29 H29C 109.5 . .
C25 C30 H30A 109.5 . .
C25 C30 H30B 109.5 . .
C25 C30 H30C 109.5 . .
H30A C30 H30B 109.5 . .
H30A C30 H30C 109.5 . .
H30B C30 H30C 109.5 . .

loop_
_geom_bond_atom_site_label_1
_geom_bond_atom_site_label_2
_geom_bond_distance
_geom_bond_site_symmetry_2
Sm1 O1 2.3389(19) .
Sm1 O2 2.3553(19) 2_666
Sm1 C1 2.758(3) .
Sm1 C2 2.759(3) .
Sm1 C3 2.756(2) .
Sm1 C4 2.738(3) .
Sm1 C5 2.741(3) .
Sm1 C11 2.788(3) .
Sm1 C12 2.727(3) .
Sm1 C13 2.705(3) .
Sm1 C14 2.760(3) .
Sm1 C15 2.789(3) .
S1 O1 1.529(2) .
S1 O2 1.526(2) .
S1 C21 1.892(3) .
O2 Sm1 2.3553(18) 2_666
C1 C2 1.418(4) .
C1 C5 1.416(4) .
C1 C6 1.510(4) .
C2 C3 1.417(4) .
C2 C7 1.500(4) .
C3 C4 1.413(4) .
C3 C8 1.504(4) .
C4 C5 1.424(4) .
C4 C9 1.508(4) .
C5 C10 1.501(4) .
C6 H6A 0.9800 .
C6 H6B 0.9800 .
C6 H6C 0.9800 .
C7 H7A 0.9800 .
C7 H7B 0.9800 .
C7 H7C 0.9800 .
C8 H8A 0.9800 .
C8 H8B 0.9800 .
C8 H8C 0.9800 .
C9 H9A 0.9800 .
C9 H9B 0.9800 .
C9 H9C 0.9800 .
C10 H10A 0.9800 .
C10 H10B 0.9800 .
C10 H10C 0.9800 .
C11 C12 1.414(4) .
C11 C15 1.422(4) .
C11 C16 1.506(4) .
C12 C13 1.409(4) .
C12 C17 1.512(4) .
C13 C14 1.412(4) .
C13 C18 1.502(4) .
C14 C15 1.417(4) .
C14 C19 1.507(4) .
C15 C20 1.504(4) .
C16 H16A 0.9800 .
C16 H16B 0.9800 .
C16 H16C 0.9800 .
C17 H17A 0.9800 .
C17 H17B 0.9800 .
C17 H17C 0.9800 .
C18 H18A 0.9800 .
C18 H18B 0.9800 .
C18 H18C 0.9800 .
C19 H19A 0.9800 .
C19 H19B 0.9800 .
C19 H19C 0.9800 .
C20 H20A 0.9800 .
C20 H20B 0.9800 .
C20 H20C 0.9800 .
C21 C22 1.506(4) .
C21 C25 1.510(4) .
C21 C26 1.520(4) .
C22 C23 1.346(4) .
C22 C27 1.497(4) .
C23 C24 1.482(4) .
C23 C28 1.496(4) .
C24 C25 1.349(4) .
C24 C29 1.494(4) .
C25 C30 1.491(4) .
C26 H26A 0.9800 .
C26 H26B 0.9800 .
C26 H26C 0.9800 .
C27 H27A 0.9800 .
C27 H27B 0.9800 .
C27 H27C 0.9800 .
C28 H28A 0.9800 .
C28 H28B 0.9800 .
C28 H28C 0.9800 .
C29 H29A 0.9800 .
C29 H29B 0.9800 .
C29 H29C 0.9800 .
C30 H30A 0.9800 .
C30 H30B 0.9800 .
C30 H30C 0.9800 .

loop_
_geom_torsion_atom_site_label_1
_geom_torsion_atom_site_label_2
_geom_torsion_atom_site_label_3
_geom_torsion_atom_site_label_4
_geom_torsion
_geom_torsion_site_symmetry_4
Sm1 C1 C2 C3 -68.41(18) .
Sm1 C1 C2 C7 122.1(3) .
Sm1 C1 C5 C4 68.53(18) .
Sm1 C1 C5 C10 -118.2(3) .
Sm1 C2 C3 C4 -67.69(18) .
Sm1 C2 C3 C8 118.0(3) .
Sm1 C3 C4 C5 -68.83(18) .
Sm1 C3 C4 C9 119.1(3) .
Sm1 C4 C5 C1 -69.16(19) .
Sm1 C4 C5 C10 117.6(3) .
Sm1 C11 C12 C13 -68.36(18) .
Sm1 C11 C12 C17 121.1(3) .
Sm1 C11 C15 C14 67.58(18) .
Sm1 C11 C15 C20 -122.9(3) .
Sm1 C12 C13 C14 -71.20(18) .
Sm1 C12 C13 C18 110.7(3) .
Sm1 C13 C14 C15 -68.79(18) .
Sm1 C13 C14 C19 122.3(3) .
Sm1 C14 C15 C11 -68.34(18) .
Sm1 C14 C15 C20 121.9(3) .
S1 C21 C22 C23 -103.9(2) .
S1 C21 C22 C27 79.2(3) .
S1 C21 C25 C24 104.3(2) .
S1 C21 C25 C30 -80.2(3) .
O1 S1 O2 Sm1 90.3(2) 2_666
O1 S1 C21 C22 -70.07(19) .
O1 S1 C21 C25 -178.72(17) .
O1 S1 C21 C26 55.8(2) .
O2 S1 O1 Sm1 -108.96(18) .
O2 S1 C21 C22 178.54(17) .
O2 S1 C21 C25 69.89(19) .
O2 S1 C21 C26 -55.6(2) .
C1 C2 C3 Sm1 68.47(18) .
C1 C2 C3 C4 0.8(3) .
C1 C2 C3 C8 -173.5(2) .
C2 C1 C5 Sm1 -68.20(18) .
C2 C1 C5 C4 0.3(3) .
C2 C1 C5 C10 173.6(3) .
C2 C3 C4 Sm1 68.26(18) .
C2 C3 C4 C5 -0.6(3) .
C2 C3 C4 C9 -172.6(3) .
C3 C4 C5 Sm1 69.32(18) .
C3 C4 C5 C1 0.2(3) .
C3 C4 C5 C10 -173.1(2) .
C5 C1 C2 Sm1 67.73(18) .
C5 C1 C2 C3 -0.7(3) .
C5 C1 C2 C7 -170.2(3) .
C6 C1 C2 Sm1 -126.2(3) .
C6 C1 C2 C3 165.4(2) .
C6 C1 C2 C7 -4.1(4) .
C6 C1 C5 Sm1 126.4(3) .
C6 C1 C5 C4 -165.1(3) .
C6 C1 C5 C10 8.2(4) .
C7 C2 C3 Sm1 -122.4(3) .
C7 C2 C3 C4 169.9(3) .
C7 C2 C3 C8 -4.4(4) .
C8 C3 C4 Sm1 -117.7(3) .
C8 C3 C4 C5 173.5(3) .
C8 C3 C4 C9 1.4(4) .
C9 C4 C5 Sm1 -118.6(3) .
C9 C4 C5 C1 172.2(2) .
C9 C4 C5 C10 -1.0(4) .
C11 C12 C13 Sm1 70.70(19) .
C11 C12 C13 C14 -0.5(3) .
C11 C12 C13 C18 -178.6(3) .
C12 C11 C15 Sm1 -66.02(18) .
C12 C11 C15 C14 1.6(3) .
C12 C11 C15 C20 171.1(3) .
C12 C13 C14 Sm1 70.26(18) .
C12 C13 C14 C15 1.5(3) .
C12 C13 C14 C19 -167.4(2) .
C13 C14 C15 Sm1 66.48(18) .
C13 C14 C15 C11 -1.9(3) .
C13 C14 C15 C20 -171.6(3) .
C15 C11 C12 Sm1 67.70(19) .
C15 C11 C12 C13 -0.7(3) .
C15 C11 C12 C17 -171.2(2) .
C16 C11 C12 Sm1 -124.8(3) .
C16 C11 C12 C13 166.8(3) .
C16 C11 C12 C17 -3.8(4) .
C16 C11 C15 Sm1 127.0(3) .
C16 C11 C15 C14 -165.4(3) .
C16 C11 C15 C20 4.2(5) .
C17 C12 C13 Sm1 -119.0(3) .
C17 C12 C13 C14 169.8(3) .
C17 C12 C13 C18 -8.3(4) .
C18 C13 C14 Sm1 -111.6(3) .
C18 C13 C14 C15 179.6(3) .
C18 C13 C14 C19 10.7(4) .
C19 C14 C15 Sm1 -124.4(2) .
C19 C14 C15 C11 167.3(2) .
C19 C14 C15 C20 -2.5(4) .
C21 S1 O1 Sm1 142.72(18) .
C21 S1 O2 Sm1 -161.7(2) 2_666
C21 C22 C23 C24 -3.2(3) .
C21 C22 C23 C28 176.5(3) .
C22 C21 C25 C24 -5.2(3) .
C22 C21 C25 C30 170.2(2) .
C22 C23 C24 C25 -0.2(3) .
C22 C23 C24 C29 -176.7(2) .
C23 C24 C25 C21 3.5(3) .
C23 C24 C25 C30 -171.6(3) .
C25 C21 C22 C23 5.1(3) .
C25 C21 C22 C27 -171.7(2) .
C26 C21 C22 C23 133.8(3) .
C26 C21 C22 C27 -43.0(4) .
C26 C21 C25 C24 -133.9(2) .
C26 C21 C25 C30 41.5(4) .
C27 C22 C23 C24 173.4(2) .
C27 C22 C23 C28 -6.8(5) .
C28 C23 C24 C25 -180.0(2) .
C28 C23 C24 C29 3.6(4) .
C29 C24 C25 C21 179.8(3) .
C29 C24 C25 C30 4.6(5) .
